data_7062419
loop_
_publ_author_name
Suraj,
'Swamy, K. C. Kumara'

_publ_section_title
;
 Ring expansion/opening reactions of epoxy ene-amides: access to
 azabicyclononene, tetrahydropyridine and tetrazole scaffolds
;
_journal_issue 19
_journal_name_full 'New Journal of Chemistry'
_journal_page_first 9061
_journal_page_last 9065
_journal_paper_doi 10.1039/D3NJ00529A
_journal_volume 47
_journal_year 2023
_chemical_formula_moiety 'C25 H24 Cl N5 O5 S, 0.5[CHCl3]'
_chemical_formula_sum 'C25.5 H24.5 Cl2.5 N5 O5 S'
_chemical_formula_weight 601.68
_space_group_crystal_system triclinic
_space_group_IT_number 2
_space_group_name_Hall '-P 1'
_space_group_name_H-M_alt 'P -1'
_atom_sites_solution_hydrogens geom
_atom_sites_solution_primary dual
_audit_creation_date 2023-01-20
_audit_creation_method
;
Olex2 1.3-ac4
(compiled 2018.12.18 svn.r3554 for Rigaku Oxford Diffraction, GUI svn.r1)
;
_audit_update_record
;
2023-01-20 deposited with the CCDC.	2023-04-11 downloaded from the CCDC.
;
_cell_angle_alpha 69.515(3)
_cell_angle_beta 75.700(3)
_cell_angle_gamma 88.454(3)
_cell_formula_units_Z 2
_cell_length_a 10.4254(3)
_cell_length_b 11.9858(4)
_cell_length_c 12.4011(3)
_cell_measurement_reflns_used 8052
_cell_measurement_temperature 299
_cell_measurement_theta_max 24.5370
_cell_measurement_theta_min 1.9920
_cell_volume 1403.61(8)
_computing_cell_refinement 'CrysAlisPro 1.171.40.35a (Rigaku OD, 2018)'
_computing_data_collection 'CrysAlisPro 1.171.40.35a (Rigaku OD, 2018)'
_computing_data_reduction 'CrysAlisPro 1.171.40.35a (Rigaku OD, 2018)'
_computing_molecular_graphics 'Olex2 (Dolomanov et al., 2009)'
_computing_publication_material 'Olex2 (Dolomanov et al., 2009)'
_computing_structure_refinement 'ShelXL (Sheldrick, 2015)'
_computing_structure_solution 'ShelXT (Sheldrick, 2015)'
_diffrn_ambient_environment air
_diffrn_ambient_temperature 299
_diffrn_detector 'CCD plate'
_diffrn_detector_area_resol_mean 10.0000
_diffrn_detector_type HyPix3000
_diffrn_measured_fraction_theta_full 0.996
_diffrn_measured_fraction_theta_max 0.941
_diffrn_measurement_details
;
List of Runs (angles in degrees, time in seconds):

  # Type    Start    End  Width  t~exp~   \w     \q     \k     \f   Frames
#--------------------------------------------------------------------------
  1  \w    -17.00   8.00   0.50    5.09    --  -15.60 -32.00 -20.00   50
  2  \w    -36.00  15.00   0.50    5.09    --  -15.60 -94.00  30.00  102
  3  \w    -37.00  44.00   0.50    5.09    --   16.22 -94.00  60.00  162
  4  \w    -37.00  16.00   0.50    5.09    --  -15.60 -94.00  90.00  106
  5  \w    -65.00  -4.00   0.50    5.09    --  -15.60 -45.00 120.00  122
  6  \w      0.00  57.00   0.50    5.09    --  -15.60  32.00 138.00  114
  7  \w     -7.00  89.00   0.50    5.09    --   16.22  32.00 138.00  192
  8  \w     -2.00  24.00   0.50    5.09    --   16.22  45.00  30.00   52
  9  \w     34.00  60.00   0.50    5.09    --   16.22  45.00  30.00   52
 10  \w    -37.00   9.00   0.50    5.09    --  -15.60 -94.00 -60.00   92
 11  \w     44.00  70.00   0.50    5.09    --   16.22-125.00 -90.00   52
 12  \w    -35.00  18.00   0.50    5.09    --  -15.60 -94.00-120.00  106
 13  \w    -52.00  39.00   0.50    5.09    --   16.22 -30.00-150.00  182
 14  \w     10.00  52.00   0.50    5.09    --  -15.60  61.00-120.00   84
 15  \w    -42.00   2.00   0.50    5.09    --  -15.60  61.00-120.00   88
 16  \w    -69.00 -43.00   0.50    5.09    --  -15.60 125.00 -90.00   52
 17  \w    -60.00 -34.00   0.50    5.09    --  -15.60 -32.00 -20.00   52
 18  \w    -57.00  -9.00   0.50    5.09    --   16.22 -32.00 -20.00   96
 19  \w    -77.00   9.00   0.50    5.09    --  -15.60 -45.00 -90.00  172
 20  \w    -57.00 -19.00   0.50    5.09    --  -15.60 125.00  90.00   76
 21  \w    -85.00 -22.00   0.50    5.09    --  -15.60 -30.00 150.00  126
;
_diffrn_measurement_device 'four-circle diffractometer'
_diffrn_measurement_device_type 'XtaLAB Synergy, Single source at offset/far, HyPix3000'
_diffrn_measurement_method '\w scans'
_diffrn_orient_matrix_type 'CrysAlisPro convention (1999,Acta A55,543-557)'
_diffrn_orient_matrix_UB_11 -0.0465788000
_diffrn_orient_matrix_UB_12 0.0150827000
_diffrn_orient_matrix_UB_13 -0.0351444000
_diffrn_orient_matrix_UB_21 0.0527212000
_diffrn_orient_matrix_UB_22 0.0202916000
_diffrn_orient_matrix_UB_23 -0.0523464000
_diffrn_orient_matrix_UB_31 0.0012999000
_diffrn_orient_matrix_UB_32 -0.0580415000
_diffrn_orient_matrix_UB_33 -0.0030316000
_diffrn_radiation_monochromator mirror
_diffrn_radiation_probe x-ray
_diffrn_radiation_type MoK\a
_diffrn_radiation_wavelength 0.71073
_diffrn_reflns_av_R_equivalents 0.0398
_diffrn_reflns_av_unetI/netI 0.0425
_diffrn_reflns_Laue_measured_fraction_full 0.996
_diffrn_reflns_Laue_measured_fraction_max 0.941
_diffrn_reflns_limit_h_max 13
_diffrn_reflns_limit_h_min -13
_diffrn_reflns_limit_k_max 15
_diffrn_reflns_limit_k_min -14
_diffrn_reflns_limit_l_max 15
_diffrn_reflns_limit_l_min -15
_diffrn_reflns_number 19754
_diffrn_reflns_point_group_measured_fraction_full 0.996
_diffrn_reflns_point_group_measured_fraction_max 0.941
_diffrn_reflns_theta_full 25.242
_diffrn_reflns_theta_max 27.262
_diffrn_reflns_theta_min 2.020
_diffrn_source 'micro-focus sealed X-ray tube'
_diffrn_source_type 'PhotonJet (Mo) X-ray Source'
_exptl_absorpt_coefficient_mu 0.398
_exptl_absorpt_correction_T_max 1.00000
_exptl_absorpt_correction_T_min 0.67982
_exptl_absorpt_correction_type multi-scan
_exptl_absorpt_process_details
;
CrysAlisPro 1.171.40.35a (Rigaku Oxford Diffraction, 2018)
Empirical absorption correction using spherical harmonics,
 implemented in SCALE3 ABSPACK scaling algorithm.
;
_exptl_crystal_colour 'clear whiteish white'
_exptl_crystal_colour_lustre clear
_exptl_crystal_colour_modifier whiteish
_exptl_crystal_colour_primary white
_exptl_crystal_density_diffrn 1.424
_exptl_crystal_description plate
_exptl_crystal_F_000 622
_exptl_crystal_recrystallization_method 'Re-crystallisation from solvent'
_exptl_crystal_size_max 0.2
_exptl_crystal_size_mid 0.15
_exptl_crystal_size_min 0.1
_refine_diff_density_max 0.388
_refine_diff_density_min -0.461
_refine_diff_density_rms 0.046
_refine_ls_extinction_method none
_refine_ls_goodness_of_fit_ref 1.108
_refine_ls_hydrogen_treatment constr
_refine_ls_matrix_type full
_refine_ls_number_parameters 331
_refine_ls_number_reflns 5921
_refine_ls_number_restraints 0
_refine_ls_restrained_S_all 1.108
_refine_ls_R_factor_all 0.0851
_refine_ls_R_factor_gt 0.0530
_refine_ls_shift/su_max 0.001
_refine_ls_shift/su_mean 0.000
_refine_ls_structure_factor_coef Fsqd
_refine_ls_weighting_details 'w=1/[\s^2^(Fo^2^)+(0.0724P)^2^] where P=(Fo^2^+2Fc^2^)/3'
_refine_ls_weighting_scheme calc
_refine_ls_wR_factor_gt 0.1420
_refine_ls_wR_factor_ref 0.1622
_reflns_Friedel_coverage 0.000
_reflns_number_gt 3605
_reflns_number_total 5921
_reflns_threshold_expression 'I > 2\s(I)'
_cod_data_source_file d3nj00529a2.cif
_cod_data_source_block Compound5cb
_cod_depositor_comments 'Adding full bibliography for 7062416--7062421.cif.'
_cod_original_formula_sum 'C25.50 H24.50 Cl2.50 N5 O5 S'
_cod_database_code 7062419
_shelx_shelxl_version_number 2018/3
_chemical_oxdiff_formula 'C H N O S Cl'
_shelx_space_group_comment
;
The symmetry employed for this shelxl refinement is uniquely defined
by the following loop, which should always be used as a source of
symmetry information in preference to the above space-group names.
They are only intended as comments.
;
_shelx_estimated_absorpt_t_max 0.961
_shelx_estimated_absorpt_t_min 0.925
_reflns_odcompleteness_completeness 99.49
_reflns_odcompleteness_iscentric 1
_reflns_odcompleteness_theta 26.32
_olex2_refinement_description
;
1. Fixed Uiso
 At 1.2 times of:
  All C(H) groups, All C(H,H) groups
 At 1.5 times of:
  All C(H,H,H) groups, All O(H) groups
2. Uiso/Uaniso restraints and constraints
Uanis(C17) = Uanis(C16)
3.a Ternary CH refined with riding coordinates:
 C24(H24)
3.b Secondary CH2 refined with riding coordinates:
 C23(H23A,H23B), C25(H25A,H25B)
3.c Aromatic/amide H refined with riding coordinates:
 C15(H15), C1(H1), C14(H14), C2(H2), C10(H10), C21(H21), C5(H5), C17(H17),
 C20(H20), C18(H18), C11(H11), C4(H4A), C13(H13), C12(H12)
3.d Idealised Me refined as rotating group:
 C22(H22A,H22B,H22C)
3.e Idealised tetrahedral OH refined as rotating group:
 O3(H3), O4(H4)
;
_smtbx_masks_void_probe_radius 1.2
_smtbx_masks_void_truncation_radius 1.2
_olex2_submission_special_instructions 'No special instructions were received'
_oxdiff_exptl_absorpt_empirical_details
;
Empirical correction (ABSPACK) includes:
- Absorption correction using spherical harmonics
- Frame scaling
;
_oxdiff_exptl_absorpt_empirical_full_max 7.313
_oxdiff_exptl_absorpt_empirical_full_min 0.373

loop_
_space_group_symop_operation_xyz
'x, y, z'
'-x, -y, -z'

loop_
_atom_site_label
_atom_site_type_symbol
_atom_site_fract_x
_atom_site_fract_y
_atom_site_fract_z
_atom_site_U_iso_or_equiv
_atom_site_adp_type
_atom_site_occupancy
_atom_site_site_symmetry_order
_atom_site_calc_flag
_atom_site_refinement_flags_posn
_atom_site_refinement_flags_adp
_atom_site_refinement_flags_occupancy
_atom_site_disorder_assembly
_atom_site_disorder_group
S1 S 0.39624(7) 0.92702(5) 0.34198(6) 0.0666(2) Uani 1 1 d . . . . .
Cl1 Cl 0.08319(8) 0.72630(9) 1.23473(7) 0.1096(3) Uani 1 1 d . . . . .
O3 O 0.45113(17) 0.60643(15) 0.37253(14) 0.0672(5) Uani 1 1 d . . . . .
H3 H 0.523440 0.622252 0.380574 0.101 Uiso 1 1 calc GR . . . .
O4 O 0.32010(18) 0.37825(13) 0.53780(15) 0.0705(5) Uani 1 1 d . . . . .
H4 H 0.335490 0.354451 0.481692 0.106 Uiso 1 1 calc GR . . . .
O1 O 0.28694(17) 0.93976(15) 0.28949(15) 0.0795(5) Uani 1 1 d . . . . .
N1 N 0.50613(19) 0.70297(17) 0.83077(17) 0.0593(5) Uani 1 1 d . . . . .
N5 N 0.35797(18) 0.80577(15) 0.46437(16) 0.0558(5) Uani 1 1 d . . . . .
O2 O 0.43367(19) 1.01848(14) 0.37935(16) 0.0835(5) Uani 1 1 d . . . . .
N4 N 0.6317(2) 0.69518(17) 0.66741(18) 0.0649(5) Uani 1 1 d . . . . .
O5 O 0.8769(2) 0.87324(18) 0.00554(19) 0.0953(6) Uani 1 1 d . . . . .
N2 N 0.6324(2) 0.6914(2) 0.8442(2) 0.0781(6) Uani 1 1 d . . . . .
N3 N 0.7047(2) 0.6865(2) 0.7470(2) 0.0817(7) Uani 1 1 d . . . . .
C8 C 0.3985(2) 0.71813(18) 0.66402(19) 0.0485(5) Uani 1 1 d . . . . .
C9 C 0.2758(2) 0.6419(2) 0.73259(19) 0.0536(6) Uani 1 1 d . . . . .
C15 C 0.4274(2) 0.79312(18) 0.5503(2) 0.0530(5) Uani 1 1 d . . . . .
H15 H 0.503792 0.843199 0.525650 0.064 Uiso 1 1 calc R . . . .
C24 C 0.3526(2) 0.59181(18) 0.47831(19) 0.0540(6) Uani 1 1 d . . . . .
H24 H 0.395480 0.577075 0.543572 0.065 Uiso 1 1 calc R . . . .
C7 C 0.5082(2) 0.70710(18) 0.7198(2) 0.0521(5) Uani 1 1 d . . . . .
C23 C 0.2771(2) 0.70491(19) 0.4654(2) 0.0570(6) Uani 1 1 d . . . . .
H23A H 0.249092 0.728525 0.391972 0.068 Uiso 1 1 calc R . . . .
H23B H 0.198095 0.687662 0.530778 0.068 Uiso 1 1 calc R . . . .
C6 C 0.4028(2) 0.7105(2) 0.9268(2) 0.0593(6) Uani 1 1 d . . . . .
C25 C 0.2579(2) 0.48697(19) 0.5074(2) 0.0644(6) Uani 1 1 d . . . . .
H25A H 0.183827 0.485068 0.573317 0.077 Uiso 1 1 calc R . . . .
H25B H 0.223169 0.496249 0.439210 0.077 Uiso 1 1 calc R . . . .
C16 C 0.5359(3) 0.9021(2) 0.2433(2) 0.0723(5) Uani 1 1 d . . . . .
C1 C 0.3058(3) 0.7885(2) 0.9072(2) 0.0661(7) Uani 1 1 d . . . . .
H1 H 0.306337 0.837925 0.830152 0.079 Uiso 1 1 calc R . . . .
C19 C 0.7616(3) 0.8805(2) 0.0794(3) 0.0731(7) Uani 1 1 d . . . . .
C14 C 0.2816(3) 0.5226(2) 0.7970(2) 0.0744(7) Uani 1 1 d . . . . .
H14 H 0.363311 0.489720 0.797892 0.089 Uiso 1 1 calc R . . . .
C2 C 0.2073(3) 0.7936(2) 1.0020(2) 0.0716(7) Uani 1 1 d . . . . .
H2 H 0.140313 0.845773 0.989436 0.086 Uiso 1 1 calc R . . . .
C10 C 0.1521(3) 0.6895(3) 0.7346(2) 0.0753(7) Uani 1 1 d . . . . .
H10 H 0.146581 0.770288 0.693772 0.090 Uiso 1 1 calc R . . . .
C3 C 0.2086(3) 0.7215(3) 1.1146(2) 0.0716(7) Uani 1 1 d . . . . .
C21 C 0.5270(3) 0.8871(2) 0.1412(3) 0.0792(8) Uani 1 1 d . . . . .
H21 H 0.444112 0.883915 0.126730 0.095 Uiso 1 1 calc R . . . .
C5 C 0.4045(3) 0.6398(3) 1.0404(2) 0.0845(8) Uani 1 1 d . . . . .
H5 H 0.471847 0.588130 1.053291 0.101 Uiso 1 1 calc R . . . .
C17 C 0.6604(3) 0.9056(2) 0.2642(2) 0.0723(5) Uani 1 1 d . . . . .
H17 H 0.668228 0.915984 0.333220 0.087 Uiso 1 1 calc R . . . .
C20 C 0.6390(3) 0.8767(3) 0.0589(3) 0.0854(8) Uani 1 1 d . . . . .
H20 H 0.630909 0.867037 -0.010432 0.102 Uiso 1 1 calc R . . . .
C18 C 0.7716(3) 0.8938(3) 0.1840(3) 0.0902(9) Uani 1 1 d . . . . .
H18 H 0.854303 0.894656 0.199566 0.108 Uiso 1 1 calc R . . . .
C11 C 0.0378(3) 0.6168(4) 0.7972(3) 0.0969(10) Uani 1 1 d . . . . .
H11 H -0.044919 0.647921 0.797211 0.116 Uiso 1 1 calc R . . . .
C4 C 0.3065(3) 0.6453(3) 1.1353(2) 0.0904(9) Uani 1 1 d . . . . .
H4A H 0.307064 0.597623 1.212587 0.109 Uiso 1 1 calc R . . . .
C13 C 0.1653(4) 0.4516(3) 0.8603(3) 0.1034(11) Uani 1 1 d . . . . .
H13 H 0.168882 0.371191 0.903791 0.124 Uiso 1 1 calc R . . . .
C12 C 0.0468(4) 0.5001(4) 0.8583(3) 0.1145(14) Uani 1 1 d . . . . .
H12 H -0.030654 0.451709 0.900163 0.137 Uiso 1 1 calc R . . . .
C22 C 0.8767(3) 0.8763(3) -0.1105(3) 0.1082(11) Uani 1 1 d . . . . .
H22A H 0.836893 0.946905 -0.150305 0.162 Uiso 1 1 calc GR . . . .
H22B H 0.826722 0.807022 -0.103906 0.162 Uiso 1 1 calc GR . . . .
H22C H 0.966197 0.876984 -0.155405 0.162 Uiso 1 1 calc GR . . . .

loop_
_atom_site_aniso_label
_atom_site_aniso_U_11
_atom_site_aniso_U_22
_atom_site_aniso_U_33
_atom_site_aniso_U_23
_atom_site_aniso_U_13
_atom_site_aniso_U_12
S1 0.0887(5) 0.0427(3) 0.0715(4) -0.0087(3) -0.0431(4) 0.0074(3)
Cl1 0.1033(6) 0.1620(9) 0.0816(6) -0.0630(6) -0.0269(5) 0.0126(5)
O3 0.0767(11) 0.0628(10) 0.0622(10) -0.0203(8) -0.0205(9) 0.0015(9)
O4 0.0973(13) 0.0442(9) 0.0757(12) -0.0199(8) -0.0338(10) 0.0011(8)
O1 0.0909(13) 0.0681(11) 0.0823(12) -0.0087(9) -0.0551(10) 0.0222(9)
N1 0.0630(13) 0.0593(12) 0.0668(13) -0.0216(10) -0.0378(10) 0.0068(9)
N5 0.0730(13) 0.0388(10) 0.0638(12) -0.0128(9) -0.0400(10) 0.0042(8)
O2 0.1245(15) 0.0403(9) 0.0938(14) -0.0175(9) -0.0512(11) 0.0046(9)
N4 0.0582(13) 0.0709(14) 0.0778(14) -0.0303(11) -0.0335(11) 0.0088(10)
O5 0.0869(15) 0.1094(16) 0.0832(15) -0.0184(12) -0.0338(12) 0.0110(12)
N2 0.0662(14) 0.0973(17) 0.0888(17) -0.0381(14) -0.0446(13) 0.0116(12)
N3 0.0642(14) 0.1043(18) 0.0961(18) -0.0453(15) -0.0415(13) 0.0138(12)
C8 0.0543(13) 0.0419(11) 0.0579(14) -0.0188(10) -0.0282(11) 0.0064(10)
C9 0.0605(14) 0.0538(13) 0.0542(13) -0.0197(11) -0.0270(11) -0.0020(11)
C15 0.0627(14) 0.0414(12) 0.0633(15) -0.0186(11) -0.0309(11) 0.0019(10)
C24 0.0679(15) 0.0483(13) 0.0533(14) -0.0187(11) -0.0272(12) 0.0012(11)
C7 0.0616(15) 0.0443(12) 0.0573(14) -0.0169(10) -0.0287(11) 0.0029(10)
C23 0.0675(15) 0.0511(13) 0.0629(14) -0.0179(11) -0.0388(12) 0.0047(11)
C6 0.0715(16) 0.0587(14) 0.0584(15) -0.0215(12) -0.0340(13) 0.0018(12)
C25 0.0778(17) 0.0502(14) 0.0700(16) -0.0186(12) -0.0306(13) -0.0039(12)
C16 0.0804(14) 0.0661(12) 0.0654(12) -0.0050(9) -0.0356(11) -0.0024(10)
C1 0.0813(18) 0.0599(15) 0.0639(16) -0.0182(12) -0.0364(14) 0.0098(13)
C19 0.077(2) 0.0609(16) 0.0751(19) -0.0075(14) -0.0331(16) 0.0053(14)
C14 0.099(2) 0.0596(16) 0.0640(16) -0.0131(13) -0.0311(15) -0.0073(14)
C2 0.0750(18) 0.0771(18) 0.0770(18) -0.0336(15) -0.0362(15) 0.0128(14)
C10 0.0667(17) 0.0897(19) 0.0821(19) -0.0416(16) -0.0247(14) 0.0013(15)
C3 0.0753(18) 0.0852(19) 0.0657(17) -0.0337(15) -0.0274(14) 0.0008(15)
C21 0.080(2) 0.0801(19) 0.085(2) -0.0234(16) -0.0414(16) -0.0059(15)
C5 0.113(2) 0.0841(19) 0.0691(18) -0.0269(16) -0.0480(17) 0.0313(17)
C17 0.0804(14) 0.0661(12) 0.0654(12) -0.0050(9) -0.0356(11) -0.0024(10)
C20 0.091(2) 0.091(2) 0.085(2) -0.0331(17) -0.0372(18) -0.0006(17)
C18 0.0718(19) 0.106(2) 0.083(2) -0.0092(17) -0.0386(17) 0.0039(16)
C11 0.0628(19) 0.143(3) 0.102(3) -0.065(2) -0.0171(17) -0.008(2)
C4 0.117(3) 0.104(2) 0.0552(17) -0.0256(16) -0.0352(17) 0.020(2)
C13 0.139(3) 0.070(2) 0.080(2) -0.0068(16) -0.016(2) -0.037(2)
C12 0.110(3) 0.138(4) 0.093(3) -0.051(3) 0.000(2) -0.057(3)
C22 0.107(3) 0.133(3) 0.079(2) -0.026(2) -0.0321(19) 0.010(2)

loop_
_atom_type_symbol
_atom_type_description
_atom_type_scat_dispersion_real
_atom_type_scat_dispersion_imag
_atom_type_scat_source
C C 0.0033 0.0016 'International Tables Vol C Tables 4.2.6.8 and 6.1.1.4'
Cl Cl 0.1484 0.1585 'International Tables Vol C Tables 4.2.6.8 and 6.1.1.4'
H H 0.0000 0.0000 'International Tables Vol C Tables 4.2.6.8 and 6.1.1.4'
N N 0.0061 0.0033 'International Tables Vol C Tables 4.2.6.8 and 6.1.1.4'
O O 0.0106 0.0060 'International Tables Vol C Tables 4.2.6.8 and 6.1.1.4'
S S 0.1246 0.1234 'International Tables Vol C Tables 4.2.6.8 and 6.1.1.4'

loop_
_geom_angle_atom_site_label_1
_geom_angle_atom_site_label_2
_geom_angle_atom_site_label_3
_geom_angle
_geom_angle_site_symmetry_1
_geom_angle_site_symmetry_3
_geom_angle_publ_flag
O1 S1 N5 106.25(9) . . ?
O1 S1 O2 120.38(11) . . ?
O1 S1 C16 108.21(12) . . ?
N5 S1 C16 108.63(11) . . ?
O2 S1 N5 105.28(10) . . ?
O2 S1 C16 107.63(12) . . ?
N2 N1 C6 118.8(2) . . ?
C7 N1 N2 108.4(2) . . ?
C7 N1 C6 132.8(2) . . ?
C15 N5 S1 117.38(14) . . ?
C15 N5 C23 122.19(17) . . ?
C23 N5 S1 118.85(14) . . ?
C7 N4 N3 106.6(2) . . ?
C19 O5 C22 118.7(2) . . ?
N3 N2 N1 106.3(2) . . ?
N2 N3 N4 111.4(2) . . ?
C15 C8 C9 127.89(19) . . ?
C15 C8 C7 113.71(18) . . ?
C7 C8 C9 118.22(19) . . ?
C14 C9 C8 120.6(2) . . ?
C14 C9 C10 118.9(2) . . ?
C10 C9 C8 120.5(2) . . ?
C8 C15 N5 128.54(19) . . ?
O3 C24 C23 110.21(18) . . ?
O3 C24 C25 110.33(17) . . ?
C25 C24 C23 109.93(18) . . ?
N1 C7 C8 129.0(2) . . ?
N4 C7 N1 107.29(19) . . ?
N4 C7 C8 123.7(2) . . ?
N5 C23 C24 112.73(17) . . ?
C1 C6 N1 121.1(2) . . ?
C1 C6 C5 120.4(3) . . ?
C5 C6 N1 118.4(2) . . ?
O4 C25 C24 111.60(19) . . ?
C21 C16 S1 121.4(2) . . ?
C21 C16 C17 118.6(3) . . ?
C17 C16 S1 119.8(2) . . ?
C6 C1 C2 119.7(2) . . ?
O5 C19 C20 125.3(3) . . ?
O5 C19 C18 115.4(3) . . ?
C20 C19 C18 119.2(3) . . ?
C9 C14 C13 120.0(3) . . ?
C3 C2 C1 119.5(3) . . ?
C11 C10 C9 120.0(3) . . ?
C2 C3 Cl1 119.7(2) . . ?
C4 C3 Cl1 119.0(2) . . ?
C4 C3 C2 121.3(3) . . ?
C16 C21 C20 121.3(3) . . ?
C6 C5 C4 119.9(3) . . ?
C18 C17 C16 120.5(3) . . ?
C19 C20 C21 120.0(3) . . ?
C17 C18 C19 120.3(3) . . ?
C12 C11 C10 119.6(3) . . ?
C3 C4 C5 119.2(3) . . ?
C12 C13 C14 119.6(3) . . ?
C11 C12 C13 121.9(3) . . ?

loop_
_geom_bond_atom_site_label_1
_geom_bond_atom_site_label_2
_geom_bond_distance
_geom_bond_site_symmetry_2
_geom_bond_publ_flag
S1 O1 1.4257(17) . ?
S1 N5 1.6622(18) . ?
S1 O2 1.4272(17) . ?
S1 C16 1.749(3) . ?
Cl1 C3 1.739(3) . ?
O3 C24 1.411(2) . ?
O4 C25 1.412(3) . ?
N1 N2 1.365(2) . ?
N1 C7 1.355(3) . ?
N1 C6 1.423(3) . ?
N5 C15 1.395(3) . ?
N5 C23 1.487(2) . ?
N4 N3 1.363(3) . ?
N4 C7 1.320(3) . ?
O5 C19 1.341(3) . ?
O5 C22 1.428(3) . ?
N2 N3 1.273(3) . ?
C8 C9 1.475(3) . ?
C8 C15 1.343(3) . ?
C8 C7 1.456(3) . ?
C9 C14 1.381(3) . ?
C9 C10 1.394(3) . ?
C24 C23 1.528(3) . ?
C24 C25 1.503(3) . ?
C6 C1 1.367(3) . ?
C6 C5 1.371(3) . ?
C16 C21 1.363(4) . ?
C16 C17 1.390(3) . ?
C1 C2 1.375(3) . ?
C19 C20 1.369(4) . ?
C19 C18 1.389(4) . ?
C14 C13 1.388(4) . ?
C2 C3 1.365(3) . ?
C10 C11 1.382(4) . ?
C3 C4 1.363(4) . ?
C21 C20 1.383(4) . ?
C5 C4 1.374(4) . ?
C17 C18 1.369(4) . ?
C11 C12 1.351(5) . ?
C13 C12 1.354(5) . ?

loop_
_smtbx_masks_void_nr
_smtbx_masks_void_average_x
_smtbx_masks_void_average_y
_smtbx_masks_void_average_z
_smtbx_masks_void_volume
_smtbx_masks_void_count_electrons
_smtbx_masks_void_content
1 0.000 -0.846 0.500 195.1 53.0 '0.5 chloroform'
